data_2312960
loop_
_publ_author_name
'Chen, Qian Qian'
'Chen, Chun Gang'
'Xu, Jia Hang'
'Luo, Xiao Mei'
'Luo, Jia Hui'
'Lin, Yan'
'Xu, Zhong Xuan'

_publ_section_title
;
 Tuning helical chirality and physical properties in chiral lactate-based
 coordination polymers by varying metal centres and auxiliary ligands.
;
_journal_coeditor_code QF3075
_journal_issue 9
_journal_name_full 'Acta crystallographica. Section C, Structural chemistry'
_journal_page_first 553
_journal_page_last 561
_journal_paper_doi 10.1107/S2053229626007801
_journal_volume 82
_journal_year 2026
_chemical_absolute_configuration rm
_chemical_formula_iupac '[Co (C10 H8 O5) (C13 H13 N5)]'
_chemical_formula_moiety 'C23 H21 Co N5 O5'
_chemical_formula_sum 'C23 H21 Co N5 O5'
_chemical_formula_weight 506.38
_chemical_name_systematic
Poly[[\m~2~-2,5-bis(2-methyl-1<i>H</i>-imidazol-1-yl)pyridine][\m~2~-(<i>R</i>)-3-(1-carboxylatoethoxy)benzoato]cadmium(II)]
_space_group_crystal_system monoclinic
_space_group_IT_number 4
_space_group_name_Hall 'P 2yb'
_space_group_name_H-M_alt 'P 1 21 1'
_atom_sites_solution_hydrogens geom
_atom_sites_solution_primary dual
_audit_creation_method
;
Olex2 1.5
(compiled 2025.02.27 svn.r83f5de26 for OlexSys, GUI svn.r7172)
;
_cell_angle_alpha 90
_cell_angle_beta 107.225(6)
_cell_angle_gamma 90
_cell_formula_units_Z 2
_cell_length_a 8.1907(5)
_cell_length_b 11.6204(7)
_cell_length_c 12.4088(8)
_cell_measurement_reflns_used 5836
_cell_measurement_temperature 295.2
_cell_measurement_theta_max 30.7890
_cell_measurement_theta_min 3.8810
_cell_volume 1128.09(13)
_computing_cell_refinement
;
CrysAlis PRO (Rigaku OD, 2023)
;
_computing_data_collection
;
CrysAlis PRO (Rigaku OD, 2023)
;
_computing_data_reduction
;
CrysAlis PRO (Rigaku OD, 2023)
;
_computing_molecular_graphics
;
OLEX2 (Dolomanov <i>et al.</i>, 2009)
;
_computing_publication_material
;
OLEX2 (Dolomanov <i>et al.</i>, 2009)
;
_computing_structure_refinement
;
SHELXL2018 (Sheldrick, 2015<i>b</i>)
;
_computing_structure_solution
;
SHELXT2014 (Sheldrick, 2015<i>a</i>)
;
_diffrn_ambient_temperature 295.2
_diffrn_detector 'Hybrid Pixel Array Detector'
_diffrn_detector_area_resol_mean 5.8140
_diffrn_measured_fraction_theta_full 0.995
_diffrn_measured_fraction_theta_max 0.891
_diffrn_measurement_device 'four-circle diffractometer'
_diffrn_measurement_device_type 'Rigaku XtaLAB AFC12 (RINC) Kappa single'
_diffrn_measurement_method '\w scans'
_diffrn_radiation_monochromator mirror
_diffrn_radiation_probe x-ray
_diffrn_radiation_type 'Mo K\a'
_diffrn_radiation_wavelength 0.71073
_diffrn_reflns_av_R_equivalents 0.0302
_diffrn_reflns_av_unetI/netI 0.0419
_diffrn_reflns_limit_h_max 10
_diffrn_reflns_limit_h_min -11
_diffrn_reflns_limit_k_max 16
_diffrn_reflns_limit_k_min -16
_diffrn_reflns_limit_l_max 17
_diffrn_reflns_limit_l_min -17
_diffrn_reflns_number 10632
_diffrn_reflns_theta_full 25.242
_diffrn_reflns_theta_max 30.407
_diffrn_reflns_theta_min 3.860
_diffrn_source 'micro-focus sealed X-ray tube'
_exptl_absorpt_coefficient_mu 0.806
_exptl_absorpt_correction_T_max 1.00000
_exptl_absorpt_correction_T_min 0.61449
_exptl_absorpt_correction_type multi-scan
_exptl_absorpt_process_details
;
(CrysAlis PRO; Rigaku OD, 2023)
;
_exptl_crystal_colour 'clear light colourless'
_exptl_crystal_density_diffrn 1.491
_exptl_crystal_description block
_exptl_crystal_F_000 522
_exptl_crystal_size_max 0.2
_exptl_crystal_size_mid 0.2
_exptl_crystal_size_min 0.2
_refine_diff_density_max 0.219
_refine_diff_density_min -0.222
_refine_ls_abs_structure_details
;
Flack <i>x</i> determined using 1953 quotients [(I+)-(I-)]/[(I+)+(I-)]
(Parsons <i>et al.</i>,  2013)
;
_refine_ls_abs_structure_Flack 0.004(8)
_refine_ls_extinction_method none
_refine_ls_goodness_of_fit_ref 0.985
_refine_ls_hydrogen_treatment constr
_refine_ls_matrix_type full
_refine_ls_number_parameters 310
_refine_ls_number_reflns 5457
_refine_ls_number_restraints 1
_refine_ls_restrained_S_all 0.985
_refine_ls_R_factor_all 0.0335
_refine_ls_R_factor_gt 0.0289
_refine_ls_shift/su_max 0.001
_refine_ls_shift/su_mean 0.000
_refine_ls_structure_factor_coef Fsqd
_refine_ls_weighting_details 'w=1/[\s^2^(Fo^2^)+(0.0516P)^2^] where P=(Fo^2^+2Fc^2^)/3'
_refine_ls_weighting_scheme calc
_refine_ls_wR_factor_gt 0.0774
_refine_ls_wR_factor_ref 0.0798
_reflns_number_gt 5003
_reflns_number_total 5457
_reflns_threshold_expression 'I > 2\s(I)'
_cod_data_source_file qf3075sup1.cif
_cod_data_source_block HCU38-R
_cod_database_code 2312960
_shelx_space_group_comment
;
The symmetry employed for this shelxl refinement is uniquely defined
by the following loop, which should always be used as a source of
symmetry information in preference to the above space-group names.
They are only intended as comments.
;
_shelx_estimated_absorpt_t_min 0.855
_shelx_estimated_absorpt_t_max 0.855

loop_
_space_group_symop_operation_xyz
'x, y, z'
'-x, y+1/2, -z'

loop_
_atom_site_type_symbol
_atom_site_label
_atom_site_fract_x
_atom_site_fract_y
_atom_site_fract_z
_atom_site_U_iso_or_equiv
_atom_site_adp_type
_atom_site_calc_flag
_atom_site_occupancy
_atom_site_disorder_assembly
_atom_site_disorder_group
Co Co1 0.61454(3) 0.85902(3) 0.85639(2) 0.03231(9) Uani d 1 . .
O O4 0.7375(3) 0.71349(17) 0.87687(17) 0.0446(4) Uani d 1 . .
O O2 0.7377(3) -0.03231(17) 0.78818(19) 0.0443(4) Uani d 1 . .
O O3 0.6953(3) 0.25263(17) 0.67364(18) 0.0505(5) Uani d 1 . .
N N5 -0.3707(3) 0.9072(2) 0.01755(19) 0.0428(5) Uani d 1 . .
N N1 0.3628(2) 0.8455(3) 0.77326(16) 0.0384(5) Uani d 1 . .
N N4 -0.2934(3) 0.9255(2) 0.20171(18) 0.0423(5) Uani d 1 . .
O O5 0.6717(4) 0.6780(2) 0.6936(2) 0.0731(8) Uani d 1 . .
N N2 0.1193(2) 0.8539(3) 0.63882(15) 0.0396(4) Uani d 1 . .
O O1 0.5336(3) 0.0969(2) 0.7711(2) 0.0613(6) Uani d 1 . .
C C4 0.7597(3) 0.3260(2) 0.7620(2) 0.0372(5) Uani d 1 . .
C C5 0.7173(4) 0.4413(2) 0.7384(2) 0.0362(5) Uani d 1 . .
H H5 0.648594 0.462388 0.667054 0.043 Uiso calc 1 . .
C C13 0.2924(3) 0.8586(3) 0.66352(17) 0.0354(4) Uani d 1 . .
C C1 0.6641(4) 0.0640(2) 0.7544(2) 0.0399(6) Uani d 1 . .
C C22 -0.3127(2) 0.8513(3) 0.11381(18) 0.0349(5) Uani d 1 . .
C C19 -0.0690(3) 0.9764(3) 0.3647(2) 0.0430(6) Uani d 1 . .
H H19 -0.048772 1.038508 0.323152 0.052 Uiso calc 1 . .
C C10 0.7237(4) 0.6477(2) 0.7914(2) 0.0402(6) Uani d 1 . .
C C6 0.7764(3) 0.5247(2) 0.8202(2) 0.0359(5) Uani d 1 . .
C C9 0.8618(4) 0.2943(2) 0.8691(2) 0.0419(6) Uani d 1 . .
H H9 0.887838 0.217235 0.886250 0.050 Uiso calc 1 . .
C C7 0.8826(3) 0.4932(3) 0.9268(2) 0.0420(6) Uani d 1 . .
H H7 0.924999 0.548827 0.981802 0.050 Uiso calc 1 . .
N N3 0.0330(3) 0.9592(3) 0.4704(2) 0.0504(6) Uani d 1 . .
C C18 -0.2016(3) 0.9037(3) 0.3180(2) 0.0384(5) Uani d 1 . .
C C23 -0.2703(4) 0.7264(3) 0.1290(3) 0.0476(6) Uani d 1 . .
H H23A -0.359990 0.686735 0.148999 0.071 Uiso calc 1 . .
H H23B -0.164660 0.716831 0.188000 0.071 Uiso calc 1 . .
H H23C -0.258990 0.695367 0.059927 0.071 Uiso calc 1 . .
C C14 0.3876(3) 0.8761(3) 0.5804(2) 0.0456(7) Uani d 1 . .
H H14A 0.387673 0.956424 0.562378 0.068 Uiso calc 1 . .
H H14B 0.333688 0.833243 0.513154 0.068 Uiso calc 1 . .
H H14C 0.503164 0.849982 0.611841 0.068 Uiso calc 1 . .
C C8 0.9241(3) 0.3783(3) 0.9496(2) 0.0456(7) Uani d 1 . .
H H8 0.995070 0.357418 1.020290 0.055 Uiso calc 1 . .
C C15 0.0008(3) 0.8704(3) 0.52929(18) 0.0382(5) Uani d 1 . .
C C16 -0.1375(3) 0.7974(3) 0.4887(2) 0.0457(6) Uani d 1 . .
H H16 -0.159109 0.738070 0.532896 0.055 Uiso calc 1 . .
C C21 -0.3895(5) 1.0205(3) 0.0440(3) 0.0625(10) Uani d 1 . .
H H21 -0.428593 1.079413 -0.008009 0.075 Uiso calc 1 . .
C C20 -0.3422(5) 1.0330(3) 0.1577(3) 0.0665(11) Uani d 1 . .
H H20 -0.342674 1.100540 0.197820 0.080 Uiso calc 1 . .
C C12 0.2303(3) 0.8324(3) 0.8204(2) 0.0524(9) Uani d 1 . .
H H12 0.243553 0.821978 0.896871 0.063 Uiso calc 1 . .
C C2 0.7519(4) 0.1350(2) 0.6833(3) 0.0457(6) Uani d 1 . .
H H2 0.876121 0.132204 0.717530 0.055 Uiso calc 1 . .
C C11 0.0794(3) 0.8370(4) 0.7389(2) 0.0560(10) Uani d 1 . .
H H11 -0.028977 0.830308 0.747779 0.067 Uiso calc 1 . .
C C17 -0.2434(3) 0.8162(3) 0.3790(2) 0.0471(6) Uani d 1 . .
H H17 -0.339355 0.770638 0.348293 0.056 Uiso calc 1 . .
C C3 0.7065(6) 0.0904(3) 0.5637(3) 0.0643(10) Uani d 1 . .
H H3A 0.586211 0.100350 0.527926 0.097 Uiso calc 1 . .
H H3B 0.734759 0.010174 0.564594 0.097 Uiso calc 1 . .
H H3C 0.769562 0.132358 0.522539 0.097 Uiso calc 1 . .

loop_
_atom_site_aniso_label
_atom_site_aniso_U_11
_atom_site_aniso_U_22
_atom_site_aniso_U_33
_atom_site_aniso_U_12
_atom_site_aniso_U_13
_atom_site_aniso_U_23
Co1 0.03319(14) 0.03462(15) 0.02510(14) 0.00105(15) 0.00242(9) -0.00208(15)
O4 0.0562(11) 0.0326(9) 0.0409(11) 0.0049(8) 0.0079(8) -0.0084(8)
O2 0.0448(10) 0.0334(9) 0.0537(12) 0.0029(8) 0.0129(8) 0.0073(8)
O3 0.0816(15) 0.0251(8) 0.0404(11) 0.0074(9) 0.0114(10) -0.0010(8)
N5 0.0391(11) 0.0539(13) 0.0284(10) 0.0106(10) -0.0006(8) -0.0056(10)
N1 0.0354(8) 0.0542(14) 0.0224(8) 0.0001(10) 0.0036(6) -0.0003(10)
N4 0.0439(11) 0.0517(14) 0.0244(10) 0.0138(10) -0.0005(8) -0.0030(9)
O5 0.131(2) 0.0383(11) 0.0415(13) 0.0191(14) 0.0118(14) 0.0042(10)
N2 0.0331(8) 0.0584(12) 0.0244(8) -0.0025(13) 0.0041(6) 0.0021(13)
O1 0.0609(14) 0.0586(14) 0.0756(17) 0.0135(11) 0.0375(12) 0.0009(12)
C4 0.0461(13) 0.0301(12) 0.0366(13) 0.0020(10) 0.0140(10) 0.0012(9)
C5 0.0496(13) 0.0303(12) 0.0272(12) 0.0031(11) 0.0090(10) 0.0012(10)
C13 0.0348(9) 0.0440(11) 0.0233(9) 0.0006(14) 0.0024(7) -0.0013(14)
C1 0.0506(15) 0.0323(12) 0.0373(15) 0.0030(11) 0.0138(11) -0.0037(11)
C22 0.0288(8) 0.0457(13) 0.0271(9) 0.0002(12) 0.0033(7) -0.0047(12)
C19 0.0414(12) 0.0555(16) 0.0268(12) -0.0036(12) 0.0019(9) 0.0049(11)
C10 0.0494(14) 0.0300(12) 0.0391(15) 0.0003(11) 0.0100(11) -0.0032(11)
C6 0.0427(12) 0.0317(11) 0.0339(12) 0.0027(10) 0.0123(10) -0.0011(10)
C9 0.0473(13) 0.0360(13) 0.0425(14) 0.0105(11) 0.0133(11) 0.0099(11)
C7 0.0429(13) 0.0425(14) 0.0356(13) 0.0026(11) 0.0042(10) -0.0050(12)
N3 0.0455(12) 0.0620(16) 0.0354(12) -0.0091(11) -0.0008(9) 0.0021(12)
C18 0.0361(11) 0.0500(13) 0.0246(11) 0.0064(10) 0.0019(9) -0.0041(10)
C23 0.0625(17) 0.0397(14) 0.0413(15) -0.0113(13) 0.0163(13) -0.0009(12)
C14 0.0401(11) 0.069(2) 0.0263(10) -0.0018(14) 0.0081(8) 0.0019(13)
C8 0.0403(11) 0.056(2) 0.0358(12) 0.0081(12) 0.0042(9) 0.0050(12)
C15 0.0349(9) 0.0501(15) 0.0251(9) 0.0022(12) 0.0021(7) -0.0003(12)
C16 0.0424(13) 0.0540(17) 0.0343(13) -0.0039(12) 0.0015(10) 0.0046(12)
C21 0.085(2) 0.0571(19) 0.0326(14) 0.0387(18) -0.0027(14) 0.0004(13)
C20 0.093(3) 0.0540(18) 0.0382(16) 0.0382(19) -0.0016(16) -0.0059(14)
C12 0.0404(12) 0.088(3) 0.0272(11) 0.0045(14) 0.0082(9) 0.0086(14)
C2 0.0601(16) 0.0274(12) 0.0559(17) 0.0053(12) 0.0267(13) 0.0005(11)
C11 0.0375(12) 0.098(3) 0.0324(12) 0.0021(16) 0.0096(9) 0.0094(16)
C17 0.0398(12) 0.0543(15) 0.0375(14) -0.0060(11) -0.0035(10) -0.0025(12)
C3 0.109(3) 0.0378(16) 0.062(2) -0.0017(17) 0.049(2) -0.0068(14)

loop_
_atom_type_symbol
_atom_type_description
_atom_type_scat_dispersion_real
_atom_type_scat_dispersion_imag
_atom_type_scat_source
C C 0.0033 0.0016 'International Tables Vol C Tables 4.2.6.8 and 6.1.1.4'
H H 0.0000 0.0000 'International Tables Vol C Tables 4.2.6.8 and 6.1.1.4'
O O 0.0106 0.0060 'International Tables Vol C Tables 4.2.6.8 and 6.1.1.4'
N N 0.0061 0.0033 'International Tables Vol C Tables 4.2.6.8 and 6.1.1.4'
Co Co 0.3494 0.9721 'International Tables Vol C Tables 4.2.6.8 and 6.1.1.4'

loop_
_geom_angle_atom_site_label_1
_geom_angle_atom_site_label_2
_geom_angle_atom_site_label_3
_geom_angle_site_symmetry_1
_geom_angle_site_symmetry_3
_geom_angle
_geom_angle_publ_flag
O4 Co1 O2 . 1_565 107.69(9) ?
O4 Co1 N5 . 1_656 103.40(9) ?
O4 Co1 N1 . . 114.17(10) ?
O2 Co1 N5 1_565 1_656 110.92(10) ?
O2 Co1 N1 1_565 . 114.09(9) ?
N1 Co1 N5 . 1_656 106.05(9) ?
C10 O4 Co1 . . 119.56(18) ?
C1 O2 Co1 . 1_545 116.89(19) ?
C4 O3 C2 . . 119.2(2) ?
C22 N5 Co1 . 1_454 130.7(2) ?
C22 N5 C21 . . 106.9(2) ?
C21 N5 Co1 . 1_454 121.1(2) ?
C13 N1 Co1 . . 125.81(16) ?
C13 N1 C12 . . 106.92(19) ?
C12 N1 Co1 . . 126.98(16) ?
C22 N4 C18 . . 126.4(2) ?
C22 N4 C20 . . 107.8(2) ?
C20 N4 C18 . . 124.3(3) ?
C13 N2 C15 . . 125.29(19) ?
C13 N2 C11 . . 108.03(19) ?
C11 N2 C15 . . 126.6(2) ?
O3 C4 C5 . . 114.7(2) ?
O3 C4 C9 . . 125.5(2) ?
C9 C4 C5 . . 119.8(3) ?
C4 C5 H5 . . 119.7 ?
C6 C5 C4 . . 120.5(2) ?
C6 C5 H5 . . 119.7 ?
N1 C13 N2 . . 109.58(19) ?
N1 C13 C14 . . 125.13(19) ?
N2 C13 C14 . . 125.29(19) ?
O2 C1 C2 . . 113.8(2) ?
O1 C1 O2 . . 125.0(3) ?
O1 C1 C2 . . 121.2(3) ?
N5 C22 N4 . . 109.8(3) ?
N5 C22 C23 . . 127.0(3) ?
N4 C22 C23 . . 123.2(2) ?
N3 C19 H19 . . 119.7 ?
N3 C19 C18 . . 120.6(3) ?
C18 C19 H19 . . 119.7 ?
O4 C10 C6 . . 114.8(2) ?
O5 C10 O4 . . 124.9(3) ?
O5 C10 C6 . . 120.2(3) ?
C5 C6 C10 . . 118.5(2) ?
C5 C6 C7 . . 119.6(2) ?
C7 C6 C10 . . 121.8(2) ?
C4 C9 H9 . . 120.3 ?
C8 C9 C4 . . 119.4(2) ?
C8 C9 H9 . . 120.3 ?
C6 C7 H7 . . 120.3 ?
C8 C7 C6 . . 119.4(3) ?
C8 C7 H7 . . 120.3 ?
C15 N3 C19 . . 118.8(2) ?
C19 C18 N4 . . 115.6(3) ?
C19 C18 C17 . . 121.6(2) ?
C17 C18 N4 . . 122.9(2) ?
C22 C23 H23A . . 109.5 ?
C22 C23 H23B . . 109.5 ?
C22 C23 H23C . . 109.5 ?
H23A C23 H23B . . 109.5 ?
H23A C23 H23C . . 109.5 ?
H23B C23 H23C . . 109.5 ?
C13 C14 H14A . . 109.5 ?
C13 C14 H14B . . 109.5 ?
C13 C14 H14C . . 109.5 ?
H14A C14 H14B . . 109.5 ?
H14A C14 H14C . . 109.5 ?
H14B C14 H14C . . 109.5 ?
C9 C8 C7 . . 121.2(2) ?
C9 C8 H8 . . 119.4 ?
C7 C8 H8 . . 119.4 ?
N3 C15 N2 . . 115.8(2) ?
N3 C15 C16 . . 123.2(2) ?
C16 C15 N2 . . 121.0(3) ?
C15 C16 H16 . . 121.2 ?
C15 C16 C17 . . 117.6(3) ?
C17 C16 H16 . . 121.2 ?
N5 C21 H21 . . 125.3 ?
C20 C21 N5 . . 109.4(3) ?
C20 C21 H21 . . 125.3 ?
N4 C20 H20 . . 127.0 ?
C21 C20 N4 . . 106.0(3) ?
C21 C20 H20 . . 127.0 ?
N1 C12 H12 . . 125.1 ?
C11 C12 N1 . . 109.7(2) ?
C11 C12 H12 . . 125.1 ?
O3 C2 C1 . . 111.4(2) ?
O3 C2 H2 . . 109.7 ?
O3 C2 C3 . . 105.4(3) ?
C1 C2 H2 . . 109.7 ?
C3 C2 C1 . . 111.0(3) ?
C3 C2 H2 . . 109.7 ?
N2 C11 H11 . . 127.1 ?
C12 C11 N2 . . 105.8(2) ?
C12 C11 H11 . . 127.1 ?
C18 C17 C16 . . 117.9(3) ?
C18 C17 H17 . . 121.0 ?
C16 C17 H17 . . 121.0 ?
C2 C3 H3A . . 109.5 ?
C2 C3 H3B . . 109.5 ?
C2 C3 H3C . . 109.5 ?
H3A C3 H3B . . 109.5 ?
H3A C3 H3C . . 109.5 ?
H3B C3 H3C . . 109.5 ?

loop_
_geom_bond_atom_site_label_1
_geom_bond_atom_site_label_2
_geom_bond_site_symmetry_2
_geom_bond_distance
_geom_bond_publ_flag
Co1 O4 . 1.9460(19) ?
Co1 O2 1_565 1.958(2) ?
Co1 N5 1_656 2.046(2) ?
Co1 N1 . 2.0201(19) ?
O4 C10 . 1.285(3) ?
O2 C1 . 1.282(4) ?
O3 C4 . 1.366(3) ?
O3 C2 . 1.437(3) ?
N5 C22 . 1.318(4) ?
N5 C21 . 1.377(4) ?
N1 C13 . 1.321(3) ?
N1 C12 . 1.386(3) ?
N4 C22 . 1.362(4) ?
N4 C18 . 1.439(3) ?
N4 C20 . 1.374(4) ?
O5 C10 . 1.213(4) ?
N2 C13 . 1.361(3) ?
N2 C15 . 1.430(3) ?
N2 C11 . 1.388(3) ?
O1 C1 . 1.210(4) ?
C4 C5 . 1.394(4) ?
C4 C9 . 1.394(4) ?
C5 H5 . 0.9300 ?
C5 C6 . 1.383(4) ?
C13 C14 . 1.479(3) ?
C1 C2 . 1.533(4) ?
C22 C23 . 1.491(5) ?
C19 H19 . 0.9300 ?
C19 N3 . 1.344(3) ?
C19 C18 . 1.363(4) ?
C10 C6 . 1.505(4) ?
C6 C7 . 1.400(4) ?
C9 H9 . 0.9300 ?
C9 C8 . 1.382(4) ?
C7 H7 . 0.9300 ?
C7 C8 . 1.386(4) ?
N3 C15 . 1.335(4) ?
C18 C17 . 1.370(4) ?
C23 H23A . 0.9600 ?
C23 H23B . 0.9600 ?
C23 H23C . 0.9600 ?
C14 H14A . 0.9600 ?
C14 H14B . 0.9600 ?
C14 H14C . 0.9600 ?
C8 H8 . 0.9300 ?
C15 C16 . 1.385(4) ?
C16 H16 . 0.9300 ?
C16 C17 . 1.398(4) ?
C21 H21 . 0.9300 ?
C21 C20 . 1.356(5) ?
C20 H20 . 0.9300 ?
C12 H12 . 0.9300 ?
C12 C11 . 1.346(4) ?
C2 H2 . 0.9800 ?
C2 C3 . 1.511(5) ?
C11 H11 . 0.9300 ?
C17 H17 . 0.9300 ?
C3 H3A . 0.9600 ?
C3 H3B . 0.9600 ?
C3 H3C . 0.9600 ?

loop_
_geom_torsion_atom_site_label_1
_geom_torsion_atom_site_label_2
_geom_torsion_atom_site_label_3
_geom_torsion_atom_site_label_4
_geom_torsion_site_symmetry_1
_geom_torsion_site_symmetry_2
_geom_torsion_site_symmetry_3
_geom_torsion_site_symmetry_4
_geom_torsion
_geom_torsion_publ_flag
Co1 O4 C10 O5 . . . . 17.6(4) ?
Co1 O4 C10 C6 . . . . -161.83(19) ?
Co1 O2 C1 O1 1_545 . . . 7.5(4) ?
Co1 O2 C1 C2 1_545 . . . -169.6(2) ?
Co1 N5 C22 N4 1_454 . . . 166.74(19) ?
Co1 N5 C22 C23 1_454 . . . -12.5(4) ?
Co1 N5 C21 C20 1_454 . . . -168.3(3) ?
Co1 N1 C13 N2 . . . . -174.4(2) ?
Co1 N1 C13 C14 . . . . 5.4(5) ?
Co1 N1 C12 C11 . . . . 174.4(3) ?
O4 C10 C6 C5 . . . . 159.7(3) ?
O4 C10 C6 C7 . . . . -20.1(4) ?
O2 C1 C2 O3 . . . . -164.2(3) ?
O2 C1 C2 C3 . . . . 78.7(4) ?
O3 C4 C5 C6 . . . . -179.1(3) ?
O3 C4 C9 C8 . . . . 177.4(3) ?
N5 C21 C20 N4 . . . . 0.1(5) ?
N1 C12 C11 N2 . . . . -0.3(5) ?
N4 C18 C17 C16 . . . . 175.2(3) ?
O5 C10 C6 C5 . . . . -19.7(4) ?
O5 C10 C6 C7 . . . . 160.4(3) ?
N2 C15 C16 C17 . . . . -177.3(3) ?
O1 C1 C2 O3 . . . . 18.6(4) ?
O1 C1 C2 C3 . . . . -98.5(4) ?
C4 O3 C2 C1 . . . . 78.0(3) ?
C4 O3 C2 C3 . . . . -161.5(3) ?
C4 C5 C6 C10 . . . . -178.6(3) ?
C4 C5 C6 C7 . . . . 1.3(4) ?
C4 C9 C8 C7 . . . . 1.9(4) ?
C5 C4 C9 C8 . . . . -2.0(4) ?
C5 C6 C7 C8 . . . . -1.3(4) ?
C13 N1 C12 C11 . . . . 0.3(4) ?
C13 N2 C15 N3 . . . . -44.9(5) ?
C13 N2 C15 C16 . . . . 135.0(4) ?
C13 N2 C11 C12 . . . . 0.1(5) ?
C22 N5 C21 C20 . . . . 0.0(4) ?
C22 N4 C18 C19 . . . . 120.2(3) ?
C22 N4 C18 C17 . . . . -59.9(4) ?
C22 N4 C20 C21 . . . . -0.1(4) ?
C19 N3 C15 N2 . . . . 177.0(3) ?
C19 N3 C15 C16 . . . . -2.9(5) ?
C19 C18 C17 C16 . . . . -5.0(5) ?
C10 C6 C7 C8 . . . . 178.5(3) ?
C6 C7 C8 C9 . . . . -0.3(4) ?
C9 C4 C5 C6 . . . . 0.4(4) ?
N3 C19 C18 N4 . . . . -175.4(3) ?
N3 C19 C18 C17 . . . . 4.8(5) ?
N3 C15 C16 C17 . . . . 2.5(5) ?
C18 N4 C22 N5 . . . . -166.3(3) ?
C18 N4 C22 C23 . . . . 13.0(4) ?
C18 N4 C20 C21 . . . . 166.7(3) ?
C18 C19 N3 C15 . . . . -0.8(5) ?
C15 N2 C13 N1 . . . . 176.8(3) ?
C15 N2 C13 C14 . . . . -3.0(6) ?
C15 N2 C11 C12 . . . . -176.5(4) ?
C15 C16 C17 C18 . . . . 1.4(5) ?
C21 N5 C22 N4 . . . . 0.0(3) ?
C21 N5 C22 C23 . . . . -179.3(3) ?
C20 N4 C22 N5 . . . . 0.1(3) ?
C20 N4 C22 C23 . . . . 179.4(3) ?
C20 N4 C18 C19 . . . . -44.0(4) ?
C20 N4 C18 C17 . . . . 135.8(4) ?
C12 N1 C13 N2 . . . . -0.2(4) ?
C12 N1 C13 C14 . . . . 179.6(3) ?
C2 O3 C4 C5 . . . . 170.7(2) ?
C2 O3 C4 C9 . . . . -8.7(4) ?
C11 N2 C13 N1 . . . . 0.1(5) ?
C11 N2 C13 C14 . . . . -179.7(4) ?
C11 N2 C15 N3 . . . . 131.2(4) ?
C11 N2 C15 C16 . . . . -48.9(5) ?

_cod_database_fobs_code 2312960
